data_2310272
loop_
_publ_author_name
'Baenziger, N.C.'
'Moriarty, J.L.jr.'

_publ_section_title
;
 Gadolinium and dysprosium intermetallic phases. I. The crystal structures
 of Dy Ga and Gd Pt and their related compounds
;
_journal_name_full 'Acta Crystallographica (1,1948-23,1967)'
_journal_page_first 946
_journal_page_last 947
_journal_volume 14
_journal_year 1961
_chemical_formula_sum 'Dy Ga'
_space_group_IT_number 63
_symmetry_space_group_name_Hall '-C 2c 2'
_symmetry_space_group_name_H-M 'C m c m'
_cell_angle_alpha 90
_cell_angle_beta 90
_cell_angle_gamma 90
_cell_formula_units_Z 4
_cell_length_a 4.3
_cell_length_b 10.989
_cell_length_c 4.067
_cell_volume 192.177
_citation_journal_id_ASTM ACCRA9
_cod_data_source_file Baenziger_ACCRA9_1961_1678.cif
_cod_data_source_block Dy1Ga1
_cod_original_cell_volume 192.1767
_cod_original_formula_sum 'Dy1 Ga1'
_cod_database_code 2310272

loop_
_symmetry_equiv_pos_as_xyz
x,y,z
-x,-y,z+1/2
x,-y,-z
-x,y,-z+1/2
-x,-y,-z
x,y,-z-1/2
-x,y,z
x,-y,z-1/2
x+1/2,y+1/2,z
-x+1/2,-y+1/2,z+1/2
x+1/2,-y+1/2,-z
-x+1/2,y+1/2,-z+1/2
-x+1/2,-y+1/2,-z
x+1/2,y+1/2,-z-1/2
-x+1/2,y+1/2,z
x+1/2,-y+1/2,z-1/2

loop_
_atom_site_label
_atom_site_type_symbol
_atom_site_fract_x
_atom_site_fract_y
_atom_site_fract_z
_atom_site_occupancy
_atom_site_U_iso_or_equiv
Ga1 Ga 0 0.426 0.25 1 0.0
Dy1 Dy 0 0.14 0.25 1 0.0
